data_4315921
loop_
_publ_author_name
'Sakya S. Sen'
'Daniel Kratzert'
'Daniel Stern'
'Herbert W. Roesky'
'Dietmar Stalke'

_publ_section_title
;
 Reactivity Studies of a GeI-GeI Compound with and without Cleavage of the
 Ge-Ge Bond
;
_journal_name_full 'Inorganic Chemistry'
_journal_page_first 5786
_journal_page_last 5788
_journal_paper_doi 10.1021/ic100501e
_journal_volume 49
_journal_year 2010
_chemical_formula_moiety 'C42 H56 Ge2 N6, 0.5(C7 H6), 0.5(C7 H8)'
_chemical_formula_sum 'C49 H63 Ge2 N6'
_chemical_formula_weight 881.23
_chemical_name_systematic
; 
 ? 
;
_space_group_IT_number 60
_symmetry_cell_setting orthorhombic
_symmetry_space_group_name_Hall '-P 2n 2ab'
_symmetry_space_group_name_H-M 'P b c n'
_atom_sites_solution_hydrogens geom
_atom_sites_solution_primary direct
_atom_sites_solution_secondary difmap
_audit_creation_method SHELXL-97
_cell_angle_alpha 90.00
_cell_angle_beta 90.00
_cell_angle_gamma 90.00
_cell_formula_units_Z 8
_cell_length_a 16.831(2)
_cell_length_b 17.077(3)
_cell_length_c 32.576(5)
_cell_measurement_reflns_used 9338
_cell_measurement_temperature 100(2)
_cell_measurement_theta_max 25.607
_cell_measurement_theta_min 2.42
_cell_volume 9363(2)
_computing_cell_refinement 'SAINT V7.68A'
_computing_data_collection 'APEX2 v2008.11'
_computing_data_reduction 'SAINT V7.68A'
_computing_molecular_graphics 'XSHELL in SHELXTL-97'
_computing_publication_material 'XSHELL in SHELXTL-97'
_computing_structure_refinement 'SHELXL-97 (Sheldrick, 2008)'
_computing_structure_solution 'SHELXS-97 (Sheldrick, 2008)'
_diffrn_ambient_temperature 100(2)
_diffrn_measured_fraction_theta_full 0.999
_diffrn_measured_fraction_theta_max 0.999
_diffrn_measurement_device_type 'Bruker Smart Apex II with D8-Goniometer'
_diffrn_measurement_method 'omega scans'
_diffrn_radiation_monochromator 'INCOATEC Quazar mirror optics'
_diffrn_radiation_source 'INCOATEC Mo Microsource'
_diffrn_radiation_type MoK\a
_diffrn_radiation_wavelength 0.71073
_diffrn_reflns_av_R_equivalents 0.0818
_diffrn_reflns_av_sigmaI/netI 0.0292
_diffrn_reflns_limit_h_max 20
_diffrn_reflns_limit_h_min -21
_diffrn_reflns_limit_k_max 21
_diffrn_reflns_limit_k_min -21
_diffrn_reflns_limit_l_max 40
_diffrn_reflns_limit_l_min -40
_diffrn_reflns_number 164042
_diffrn_reflns_theta_full 26.40
_diffrn_reflns_theta_max 26.40
_diffrn_reflns_theta_min 1.25
_exptl_absorpt_coefficient_mu 1.323
_exptl_absorpt_correction_T_max 0.87212
_exptl_absorpt_correction_T_min 0.73195
_exptl_absorpt_correction_type multi-scan
_exptl_absorpt_process_details SADABS-2008/2
_exptl_crystal_colour colourless
_exptl_crystal_density_diffrn 1.250
_exptl_crystal_density_method 'not measured'
_exptl_crystal_description block
_exptl_crystal_F_000 3704
_exptl_crystal_size_max 0.12
_exptl_crystal_size_mid 0.1
_exptl_crystal_size_min 0.1
_refine_diff_density_max 1.233
_refine_diff_density_min -1.005
_refine_diff_density_rms 0.089
_refine_ls_extinction_method none
_refine_ls_goodness_of_fit_ref 1.033
_refine_ls_hydrogen_treatment constr
_refine_ls_matrix_type full
_refine_ls_number_parameters 548
_refine_ls_number_reflns 9596
_refine_ls_number_restraints 125
_refine_ls_restrained_S_all 1.091
_refine_ls_R_factor_all 0.0716
_refine_ls_R_factor_gt 0.0531
_refine_ls_shift/su_max 0.002
_refine_ls_shift/su_mean 0.000
_refine_ls_structure_factor_coef Fsqd
_refine_ls_weighting_details 'calc w=1/[\s^2^(Fo^2^)+(0.0448P)^2^+37.5137P] where P=(Fo^2^+2Fc^2^)/3'
_refine_ls_weighting_scheme calc
_refine_ls_wR_factor_gt 0.1250
_refine_ls_wR_factor_ref 0.1374
_reflns_number_gt 7495
_reflns_number_total 9596
_reflns_threshold_expression >2sigma(I)
_cod_data_source_file ic100501e_si_002.cif
_cod_data_source_block pbcn
_cod_original_cell_volume 9364(2)
_cod_database_code 4315921

loop_
_symmetry_equiv_pos_as_xyz
'x, y, z'
'-x+1/2, -y+1/2, z+1/2'
'-x, y, -z+1/2'
'x+1/2, -y+1/2, -z'
'-x, -y, -z'
'x-1/2, y-1/2, -z-1/2'
'x, -y, z-1/2'
'-x-1/2, y-1/2, z'

loop_
_atom_site_label
_atom_site_type_symbol
_atom_site_fract_x
_atom_site_fract_y
_atom_site_fract_z
_atom_site_U_iso_or_equiv
_atom_site_adp_type
_atom_site_occupancy
_atom_site_symmetry_multiplicity
_atom_site_calc_flag
_atom_site_refinement_flags
_atom_site_disorder_assembly
_atom_site_disorder_group
C79 C 0.4788(10) 0.2162(10) 0.8347(5) 0.114(5) Uani 0.50 1 d PDU A -1
H79A H 0.5281 0.1979 0.8474 0.170 Uiso 0.50 1 calc PR A -1
H79B H 0.4382 0.1753 0.8369 0.170 Uiso 0.50 1 calc PR A -1
H79C H 0.4603 0.2635 0.8488 0.170 Uiso 0.50 1 calc PR A -1
C80 C 0.4396(3) 0.2258(5) 0.7577(3) 0.073(3) Uani 0.50 1 d PGDU A -1
H80 H 0.3862 0.2117 0.7635 0.088 Uiso 0.50 1 calc PR A -1
C81 C 0.4637(4) 0.2375(5) 0.7173(3) 0.063(3) Uani 0.50 1 d PGU A -1
H81 H 0.4267 0.2315 0.6955 0.076 Uiso 0.50 1 calc PR A -1
C82 C 0.5419(5) 0.2582(5) 0.7089(2) 0.059(3) Uani 0.50 1 d PGU A -1
H82 H 0.5583 0.2662 0.6813 0.071 Uiso 0.50 1 calc PR A -1
C83 C 0.5960(3) 0.2671(4) 0.7408(3) 0.060(2) Uani 0.50 1 d PGU A -1
H83 H 0.6494 0.2812 0.7350 0.072 Uiso 0.50 1 calc PR A -1
C84 C 0.5719(5) 0.2553(5) 0.7811(3) 0.065(3) Uani 0.50 1 d PGDU A -1
H84 H 0.6089 0.2614 0.8029 0.078 Uiso 0.50 1 calc PR A -1
C85 C 0.4938(5) 0.2347(5) 0.7896(2) 0.067(3) Uani 0.50 1 d PGDU A -1
N5 N 0.7965(2) 0.17770(18) 0.51535(9) 0.0255(7) Uani 1 1 d D B .
C24 C 0.8322(3) 0.1303(2) 0.48218(12) 0.0318(10) Uani 1 1 d D . .
C25 C 0.9015(3) 0.0851(3) 0.50181(17) 0.0368(8) Uani 0.772(5) 1 d PD B 1
H25A H 0.9386 0.1222 0.5144 0.055 Uiso 0.772(5) 1 calc PR B 1
H25B H 0.9292 0.0548 0.4807 0.055 Uiso 0.772(5) 1 calc PR B 1
H25C H 0.8809 0.0495 0.5229 0.055 Uiso 0.772(5) 1 calc PR B 1
C26 C 0.8718(4) 0.1820(3) 0.44782(16) 0.0368(8) Uani 0.772(5) 1 d PD B 1
H26A H 0.9097 0.2184 0.4604 0.055 Uiso 0.772(5) 1 calc PR B 1
H26B H 0.8306 0.2118 0.4334 0.055 Uiso 0.772(5) 1 calc PR B 1
H26C H 0.8997 0.1482 0.4283 0.055 Uiso 0.772(5) 1 calc PR B 1
C27 C 0.7734(3) 0.0744(3) 0.46315(17) 0.0368(8) Uani 0.772(5) 1 d PD B 1
H27A H 0.7295 0.1041 0.4510 0.055 Uiso 0.772(5) 1 calc PR B 1
H27B H 0.7527 0.0391 0.4843 0.055 Uiso 0.772(5) 1 calc PR B 1
H27C H 0.7999 0.0436 0.4417 0.055 Uiso 0.772(5) 1 calc PR B 1
C25' C 0.8381(9) 0.0476(5) 0.5017(4) 0.0368(8) Uani 0.228(5) 1 d PD B 2
H25D H 0.7846 0.0281 0.5076 0.055 Uiso 0.228(5) 1 calc PR B 2
H25E H 0.8687 0.0506 0.5272 0.055 Uiso 0.228(5) 1 calc PR B 2
H25F H 0.8646 0.0120 0.4825 0.055 Uiso 0.228(5) 1 calc PR B 2
C26' C 0.9151(5) 0.1559(8) 0.4717(4) 0.0368(8) Uani 0.228(5) 1 d PD B 2
H26D H 0.9468 0.1594 0.4968 0.055 Uiso 0.228(5) 1 calc PR B 2
H26E H 0.9133 0.2073 0.4583 0.055 Uiso 0.228(5) 1 calc PR B 2
H26F H 0.9393 0.1177 0.4530 0.055 Uiso 0.228(5) 1 calc PR B 2
C27' C 0.7758(8) 0.1278(8) 0.4449(3) 0.0368(8) Uani 0.228(5) 1 d PD B 2
H27D H 0.7241 0.1070 0.4534 0.055 Uiso 0.228(5) 1 calc PR B 2
H27E H 0.7984 0.0939 0.4236 0.055 Uiso 0.228(5) 1 calc PR B 2
H27F H 0.7689 0.1808 0.4339 0.055 Uiso 0.228(5) 1 calc PR B 2
N6 N 0.7227(2) 0.2556(2) 0.55102(10) 0.0308(8) Uani 1 1 d D B .
C35 C 0.6751(3) 0.3237(3) 0.56627(13) 0.0574(17) Uani 1 1 d D . .
C36 C 0.5880(5) 0.3182(6) 0.5569(4) 0.0659(16) Uani 0.516(9) 1 d PD C 1
H36A H 0.5800 0.3199 0.5271 0.099 Uiso 0.516(9) 1 calc PR C 1
H36B H 0.5602 0.3623 0.5697 0.099 Uiso 0.516(9) 1 calc PR C 1
H36C H 0.5670 0.2689 0.5678 0.099 Uiso 0.516(9) 1 calc PR C 1
C37 C 0.6926(8) 0.3296(7) 0.6126(2) 0.0659(16) Uani 0.516(9) 1 d PD C 1
H37A H 0.6633 0.3739 0.6242 0.099 Uiso 0.516(9) 1 calc PR C 1
H37B H 0.7497 0.3375 0.6168 0.099 Uiso 0.516(9) 1 calc PR C 1
H37C H 0.6759 0.2811 0.6262 0.099 Uiso 0.516(9) 1 calc PR C 1
C38 C 0.7090(7) 0.4028(5) 0.5485(4) 0.0659(16) Uani 0.516(9) 1 d PD C 1
H38A H 0.6940 0.4077 0.5195 0.099 Uiso 0.516(9) 1 calc PR C 1
H38B H 0.7671 0.4029 0.5509 0.099 Uiso 0.516(9) 1 calc PR C 1
H38C H 0.6871 0.4469 0.5640 0.099 Uiso 0.516(9) 1 calc PR C 1
C36' C 0.6041(7) 0.3400(7) 0.5372(4) 0.0659(16) Uani 0.484(9) 1 d PD C 2
H36D H 0.5775 0.2905 0.5306 0.099 Uiso 0.484(9) 1 calc PR C 2
H36E H 0.6235 0.3644 0.5119 0.099 Uiso 0.484(9) 1 calc PR C 2
H36F H 0.5664 0.3752 0.5508 0.099 Uiso 0.484(9) 1 calc PR C 2
C37' C 0.6513(9) 0.3048(7) 0.6093(3) 0.0659(16) Uani 0.484(9) 1 d PD C 2
H37D H 0.6263 0.3507 0.6218 0.099 Uiso 0.484(9) 1 calc PR C 2
H37E H 0.6985 0.2901 0.6252 0.099 Uiso 0.484(9) 1 calc PR C 2
H37F H 0.6136 0.2611 0.6091 0.099 Uiso 0.484(9) 1 calc PR C 2
C38' C 0.7288(6) 0.3978(5) 0.5684(4) 0.0659(16) Uani 0.484(9) 1 d PD C 2
H38D H 0.7517 0.4080 0.5413 0.099 Uiso 0.484(9) 1 calc PR C 2
H38E H 0.7716 0.3891 0.5883 0.099 Uiso 0.484(9) 1 calc PR C 2
H38F H 0.6969 0.4429 0.5770 0.099 Uiso 0.484(9) 1 calc PR C 2
N1 N 0.72174(19) 0.0565(2) 0.70374(9) 0.0257(7) Uani 1 1 d D D .
C39 C 0.6662(3) -0.0044(3) 0.68929(12) 0.0420(12) Uani 1 1 d D . .
C40 C 0.7124(7) -0.0836(6) 0.6900(4) 0.0591(15) Uani 0.477(14) 1 d PD D 1
H40A H 0.7617 -0.0782 0.6742 0.089 Uiso 0.477(14) 1 calc PR D 1
H40B H 0.6795 -0.1247 0.6778 0.089 Uiso 0.477(14) 1 calc PR D 1
H40C H 0.7252 -0.0975 0.7184 0.089 Uiso 0.477(14) 1 calc PR D 1
C41 C 0.6742(8) 0.0001(9) 0.6418(3) 0.0591(15) Uani 0.477(14) 1 d PD D 1
H41A H 0.6596 0.0527 0.6325 0.089 Uiso 0.477(14) 1 calc PR D 1
H41B H 0.6388 -0.0385 0.6291 0.089 Uiso 0.477(14) 1 calc PR D 1
H41C H 0.7292 -0.0111 0.6339 0.089 Uiso 0.477(14) 1 calc PR D 1
C42 C 0.5835(5) 0.0156(8) 0.7036(4) 0.0591(15) Uani 0.477(14) 1 d PD D 1
H42A H 0.5811 0.0125 0.7336 0.089 Uiso 0.477(14) 1 calc PR D 1
H42B H 0.5455 -0.0214 0.6917 0.089 Uiso 0.477(14) 1 calc PR D 1
H42C H 0.5701 0.0689 0.6948 0.089 Uiso 0.477(14) 1 calc PR D 1
C40' C 0.6912(7) -0.0865(5) 0.7028(4) 0.0591(15) Uani 0.523(14) 1 d PD D 2
H40D H 0.7491 -0.0913 0.7009 0.089 Uiso 0.523(14) 1 calc PR D 2
H40E H 0.6661 -0.1255 0.6849 0.089 Uiso 0.523(14) 1 calc PR D 2
H40F H 0.6743 -0.0953 0.7312 0.089 Uiso 0.523(14) 1 calc PR D 2
C41' C 0.6473(7) 0.0098(8) 0.6451(3) 0.0591(15) Uani 0.523(14) 1 d PD D 2
H41D H 0.6140 0.0567 0.6427 0.089 Uiso 0.523(14) 1 calc PR D 2
H41E H 0.6188 -0.0354 0.6340 0.089 Uiso 0.523(14) 1 calc PR D 2
H41F H 0.6967 0.0176 0.6298 0.089 Uiso 0.523(14) 1 calc PR D 2
C42' C 0.5889(6) -0.0140(8) 0.7137(3) 0.0591(15) Uani 0.523(14) 1 d PD D 2
H42D H 0.6007 -0.0375 0.7405 0.089 Uiso 0.523(14) 1 calc PR D 2
H42E H 0.5524 -0.0481 0.6985 0.089 Uiso 0.523(14) 1 calc PR D 2
H42F H 0.5642 0.0374 0.7178 0.089 Uiso 0.523(14) 1 calc PR D 2
N2 N 0.80183(18) 0.12966(18) 0.73879(8) 0.0191(6) Uani 1 1 d . D .
C8 C 0.8419(2) 0.1727(2) 0.77228(11) 0.0223(8) Uani 1 1 d . . .
C9 C 0.7831(3) 0.2098(3) 0.80202(14) 0.0417(11) Uani 1 1 d . . .
H9A H 0.7461 0.2432 0.7868 0.063 Uiso 1 1 calc R . .
H9B H 0.8119 0.2414 0.8222 0.063 Uiso 1 1 calc R . .
H9C H 0.7533 0.1685 0.8162 0.063 Uiso 1 1 calc R . .
C10 C 0.9001(3) 0.1201(2) 0.79509(12) 0.0301(9) Uani 1 1 d . . .
H10A H 0.8707 0.0792 0.8097 0.045 Uiso 1 1 calc R . .
H10B H 0.9304 0.1514 0.8148 0.045 Uiso 1 1 calc R . .
H10C H 0.9366 0.0958 0.7754 0.045 Uiso 1 1 calc R . .
C11 C 0.8895(3) 0.2370(3) 0.75112(14) 0.0468(13) Uani 1 1 d . . .
H11A H 0.9269 0.2134 0.7316 0.070 Uiso 1 1 calc R . .
H11B H 0.9191 0.2670 0.7717 0.070 Uiso 1 1 calc R . .
H11C H 0.8533 0.2720 0.7364 0.070 Uiso 1 1 calc R . .
Ge1 Ge 0.76206(2) 0.15969(2) 0.681416(11) 0.01911(11) Uani 1 1 d . . .
Ge2 Ge 0.75920(3) 0.15167(3) 0.573877(12) 0.02653(12) Uani 1 1 d . . .
N3 N 0.84613(17) 0.13108(17) 0.64495(8) 0.0162(6) Uani 1 1 d . B .
N4 N 0.84521(18) 0.17933(17) 0.60885(8) 0.0180(6) Uani 1 1 d . B .
C1 C 0.7509(2) 0.0701(2) 0.74098(10) 0.0218(8) Uani 1 1 d . . .
C2 C 0.7309(2) 0.0247(2) 0.77889(11) 0.0231(8) Uani 1 1 d . D .
C3 C 0.6633(2) 0.0419(3) 0.80173(12) 0.0300(9) Uani 1 1 d . . .
H3 H 0.6296 0.0837 0.7936 0.036 Uiso 1 1 calc R D .
C4 C 0.6450(3) -0.0018(3) 0.83620(13) 0.0349(10) Uani 1 1 d . D .
H4 H 0.5987 0.0103 0.8517 0.042 Uiso 1 1 calc R . .
C5 C 0.6935(3) -0.0627(3) 0.84822(12) 0.0329(10) Uani 1 1 d . . .
H5 H 0.6803 -0.0929 0.8717 0.039 Uiso 1 1 calc R D .
C6 C 0.7615(3) -0.0799(3) 0.82610(13) 0.0346(10) Uani 1 1 d . D .
H6 H 0.7954 -0.1213 0.8346 0.041 Uiso 1 1 calc R . .
C7 C 0.7799(2) -0.0361(2) 0.79130(12) 0.0282(9) Uani 1 1 d . . .
H7 H 0.8264 -0.0480 0.7760 0.034 Uiso 1 1 calc R D .
C12 C 0.9029(2) 0.0711(2) 0.64436(11) 0.0173(7) Uani 1 1 d . . .
C13 C 0.9088(2) 0.0190(2) 0.67783(11) 0.0228(8) Uani 1 1 d . D .
H13 H 0.8742 0.0250 0.7007 0.027 Uiso 1 1 calc R . .
C14 C 0.9644(2) -0.0407(2) 0.67778(13) 0.0288(9) Uani 1 1 d . . .
H14 H 0.9670 -0.0755 0.7005 0.035 Uiso 1 1 calc R D .
C15 C 1.0163(2) -0.0507(2) 0.64531(14) 0.0313(9) Uani 1 1 d . D .
H15 H 1.0542 -0.0919 0.6454 0.038 Uiso 1 1 calc R . .
C16 C 1.0117(2) 0.0009(2) 0.61266(14) 0.0305(9) Uani 1 1 d . . .
H16 H 1.0473 -0.0051 0.5903 0.037 Uiso 1 1 calc R D .
C17 C 0.9564(2) 0.0610(2) 0.61181(11) 0.0228(8) Uani 1 1 d . D .
H17 H 0.9548 0.0957 0.5890 0.027 Uiso 1 1 calc R . .
C18 C 0.9001(2) 0.24103(19) 0.60813(10) 0.0156(7) Uani 1 1 d . . .
C19 C 0.9477(2) 0.2605(2) 0.64169(10) 0.0194(7) Uani 1 1 d . B .
H19 H 0.9441 0.2306 0.6662 0.023 Uiso 1 1 calc R . .
C20 C 1.0002(2) 0.3230(2) 0.63974(11) 0.0233(8) Uani 1 1 d . . .
H20 H 1.0314 0.3360 0.6631 0.028 Uiso 1 1 calc R B .
C21 C 1.0078(2) 0.3668(2) 0.60414(12) 0.0228(8) Uani 1 1 d . B .
H21 H 1.0433 0.4100 0.6030 0.027 Uiso 1 1 calc R . .
C22 C 0.9626(2) 0.3465(2) 0.57038(11) 0.0219(8) Uani 1 1 d . . .
H22 H 0.9679 0.3756 0.5457 0.026 Uiso 1 1 calc R B .
C23 C 0.9100(2) 0.2846(2) 0.57192(11) 0.0211(7) Uani 1 1 d . B .
H23 H 0.8802 0.2713 0.5482 0.025 Uiso 1 1 calc R . .
C28 C 0.7467(2) 0.2379(2) 0.51339(11) 0.0208(7) Uani 1 1 d . . .
C29 C 0.7238(2) 0.2809(2) 0.47537(11) 0.0219(8) Uani 1 1 d . B .
C30 C 0.7717(3) 0.3400(2) 0.46058(12) 0.0318(9) Uani 1 1 d . . .
H30 H 0.8199 0.3524 0.4743 0.038 Uiso 1 1 calc R B .
C31 C 0.7498(3) 0.3815(3) 0.42571(13) 0.0428(12) Uani 1 1 d . B .
H31 H 0.7831 0.4221 0.4156 0.051 Uiso 1 1 calc R . .
C32 C 0.6801(3) 0.3639(3) 0.40586(13) 0.0407(12) Uani 1 1 d . . .
H32 H 0.6648 0.3930 0.3823 0.049 Uiso 1 1 calc R B .
C33 C 0.6327(3) 0.3050(3) 0.41991(15) 0.0478(13) Uani 1 1 d . B .
H33 H 0.5847 0.2929 0.4059 0.057 Uiso 1 1 calc R . .
C34 C 0.6542(3) 0.2626(3) 0.45459(15) 0.0418(11) Uani 1 1 d . . .
H34 H 0.6213 0.2211 0.4641 0.050 Uiso 1 1 calc R B .
C43 C 0.4978(3) 0.0463(3) 0.53527(15) 0.0373(10) Uani 1 1 d . . .
C44 C 0.4299(3) 0.0072(3) 0.52144(15) 0.0379(11) Uani 1 1 d . . .
H44 H 0.3815 0.0123 0.5362 0.045 Uiso 1 1 calc R . .
C45 C 0.5675(3) 0.0382(3) 0.51311(15) 0.0393(11) Uani 1 1 d . . .
H45 H 0.6142 0.0646 0.5220 0.047 Uiso 1 1 calc R . .
C46 C 0.4973(6) 0.0925(5) 0.5692(3) 0.036(2) Uani 0.50 1 d P . .
H46A H 0.5444 0.1187 0.5775 0.043 Uiso 0.50 1 calc PR . .
H46B H 0.4498 0.0985 0.5847 0.043 Uiso 0.50 1 calc PR . .

loop_
_atom_site_aniso_label
_atom_site_aniso_U_11
_atom_site_aniso_U_22
_atom_site_aniso_U_33
_atom_site_aniso_U_23
_atom_site_aniso_U_13
_atom_site_aniso_U_12
C79 0.148(14) 0.091(10) 0.102(8) -0.004(9) 0.040(9) 0.000(10)
C80 0.040(6) 0.060(6) 0.120(6) -0.004(6) 0.027(5) -0.022(5)
C81 0.042(6) 0.051(6) 0.097(6) 0.002(6) -0.022(5) -0.010(5)
C82 0.052(6) 0.040(5) 0.085(6) -0.002(5) 0.015(5) -0.013(4)
C83 0.041(5) 0.037(5) 0.102(6) -0.003(5) 0.010(5) -0.003(4)
C84 0.056(6) 0.041(5) 0.099(6) -0.004(5) 0.002(5) -0.005(5)
C85 0.073(7) 0.039(5) 0.088(5) -0.007(5) 0.033(5) -0.003(5)
N5 0.040(2) 0.0204(16) 0.0158(15) -0.0028(12) -0.0068(14) 0.0048(14)
C24 0.050(3) 0.023(2) 0.0217(19) -0.0077(16) -0.0098(18) 0.0115(19)
C25 0.0409(19) 0.0366(18) 0.0328(17) -0.0071(13) 0.0004(14) 0.0078(14)
C26 0.0409(19) 0.0366(18) 0.0328(17) -0.0071(13) 0.0004(14) 0.0078(14)
C27 0.0409(19) 0.0366(18) 0.0328(17) -0.0071(13) 0.0004(14) 0.0078(14)
C25' 0.0409(19) 0.0366(18) 0.0328(17) -0.0071(13) 0.0004(14) 0.0078(14)
C26' 0.0409(19) 0.0366(18) 0.0328(17) -0.0071(13) 0.0004(14) 0.0078(14)
C27' 0.0409(19) 0.0366(18) 0.0328(17) -0.0071(13) 0.0004(14) 0.0078(14)
N6 0.0304(19) 0.041(2) 0.0206(16) 0.0072(14) 0.0013(14) 0.0181(16)
C35 0.059(3) 0.084(4) 0.029(2) 0.013(2) 0.008(2) 0.057(3)
C36 0.067(4) 0.068(3) 0.063(4) -0.008(3) 0.005(3) 0.033(3)
C37 0.067(4) 0.068(3) 0.063(4) -0.008(3) 0.005(3) 0.033(3)
C38 0.067(4) 0.068(3) 0.063(4) -0.008(3) 0.005(3) 0.033(3)
C36' 0.067(4) 0.068(3) 0.063(4) -0.008(3) 0.005(3) 0.033(3)
C37' 0.067(4) 0.068(3) 0.063(4) -0.008(3) 0.005(3) 0.033(3)
C38' 0.067(4) 0.068(3) 0.063(4) -0.008(3) 0.005(3) 0.033(3)
N1 0.0213(16) 0.0403(19) 0.0155(15) 0.0046(13) 0.0007(12) -0.0139(14)
C39 0.039(3) 0.063(3) 0.024(2) 0.009(2) -0.0049(18) -0.038(2)
C40 0.062(3) 0.081(3) 0.035(2) 0.012(2) -0.003(2) -0.056(3)
C41 0.062(3) 0.081(3) 0.035(2) 0.012(2) -0.003(2) -0.056(3)
C42 0.062(3) 0.081(3) 0.035(2) 0.012(2) -0.003(2) -0.056(3)
C40' 0.062(3) 0.081(3) 0.035(2) 0.012(2) -0.003(2) -0.056(3)
C41' 0.062(3) 0.081(3) 0.035(2) 0.012(2) -0.003(2) -0.056(3)
C42' 0.062(3) 0.081(3) 0.035(2) 0.012(2) -0.003(2) -0.056(3)
N2 0.0221(16) 0.0228(15) 0.0124(14) 0.0016(11) -0.0011(12) -0.0030(13)
C8 0.029(2) 0.0230(18) 0.0144(16) -0.0002(14) -0.0023(14) -0.0014(16)
C9 0.052(3) 0.039(3) 0.035(2) -0.015(2) 0.001(2) 0.014(2)
C10 0.030(2) 0.034(2) 0.027(2) -0.0002(17) -0.0093(17) 0.0012(18)
C11 0.073(4) 0.043(3) 0.024(2) 0.006(2) -0.012(2) -0.030(3)
Ge1 0.01579(19) 0.0272(2) 0.01433(18) 0.00280(14) 0.00121(14) 0.00210(15)
Ge2 0.0249(2) 0.0311(2) 0.0235(2) 0.01078(17) -0.00997(16) -0.01089(17)
N3 0.0175(15) 0.0192(14) 0.0119(13) 0.0063(11) 0.0020(11) 0.0015(12)
N4 0.0197(15) 0.0224(15) 0.0117(13) 0.0061(11) 0.0000(11) -0.0022(12)
C1 0.0166(17) 0.033(2) 0.0154(16) 0.0021(14) 0.0029(14) -0.0016(15)
C2 0.0227(19) 0.031(2) 0.0156(16) 0.0028(15) 0.0003(14) -0.0079(16)
C3 0.031(2) 0.037(2) 0.0227(19) 0.0041(17) 0.0051(16) -0.0023(18)
C4 0.035(2) 0.045(3) 0.025(2) 0.0030(19) 0.0122(18) -0.008(2)
C5 0.034(2) 0.043(2) 0.0215(19) 0.0102(18) -0.0012(17) -0.017(2)
C6 0.030(2) 0.036(2) 0.038(2) 0.0113(19) -0.0043(18) -0.0084(19)
C7 0.027(2) 0.030(2) 0.027(2) 0.0046(16) 0.0033(16) -0.0057(17)
C12 0.0154(17) 0.0171(16) 0.0193(17) -0.0014(13) -0.0010(13) -0.0031(13)
C13 0.0238(19) 0.0211(18) 0.0236(19) 0.0001(15) -0.0015(15) 0.0005(15)
C14 0.031(2) 0.0210(19) 0.034(2) 0.0017(16) -0.0103(17) 0.0023(16)
C15 0.022(2) 0.023(2) 0.049(3) -0.0080(18) -0.0059(18) 0.0035(16)
C16 0.025(2) 0.027(2) 0.039(2) -0.0085(18) 0.0119(18) 0.0007(17)
C17 0.025(2) 0.0220(18) 0.0218(18) -0.0023(15) 0.0028(15) -0.0006(15)
C18 0.0147(16) 0.0160(16) 0.0163(16) 0.0000(13) 0.0016(13) 0.0003(13)
C19 0.0195(18) 0.0238(18) 0.0149(16) 0.0017(14) 0.0007(14) 0.0005(14)
C20 0.0198(19) 0.029(2) 0.0212(18) -0.0032(15) -0.0035(14) -0.0024(15)
C21 0.0192(19) 0.0203(18) 0.029(2) 0.0004(15) -0.0008(15) -0.0039(15)
C22 0.0260(19) 0.0192(18) 0.0206(18) 0.0064(14) -0.0016(14) -0.0031(15)
C23 0.0259(19) 0.0220(18) 0.0153(16) 0.0033(14) -0.0031(14) -0.0043(15)
C28 0.0209(18) 0.0222(18) 0.0194(16) 0.0028(14) -0.0047(14) -0.0015(14)
C29 0.027(2) 0.0216(18) 0.0174(17) -0.0018(14) -0.0058(14) 0.0041(15)
C30 0.042(3) 0.030(2) 0.0243(19) 0.0032(16) -0.0089(17) -0.0066(19)
C31 0.067(3) 0.034(2) 0.027(2) 0.0090(18) -0.007(2) -0.007(2)
C32 0.072(3) 0.030(2) 0.020(2) -0.0003(17) -0.017(2) 0.012(2)
C33 0.053(3) 0.051(3) 0.039(3) 0.002(2) -0.031(2) 0.003(2)
C34 0.037(3) 0.044(3) 0.044(3) 0.014(2) -0.020(2) -0.010(2)
C43 0.035(2) 0.028(2) 0.049(3) 0.0129(19) -0.007(2) 0.0036(19)
C44 0.027(2) 0.030(2) 0.057(3) 0.016(2) -0.001(2) 0.0032(18)
C45 0.031(2) 0.030(2) 0.057(3) 0.013(2) -0.009(2) -0.0028(18)
C46 0.034(5) 0.037(5) 0.035(5) -0.001(4) -0.003(4) -0.003(4)

loop_
_atom_type_symbol
_atom_type_description
_atom_type_scat_dispersion_real
_atom_type_scat_dispersion_imag
_atom_type_scat_source
C C 0.0033 0.0016 'International Tables Vol C Tables 4.2.6.8 and 6.1.1.4'
H H 0.0000 0.0000 'International Tables Vol C Tables 4.2.6.8 and 6.1.1.4'
N N 0.0061 0.0033 'International Tables Vol C Tables 4.2.6.8 and 6.1.1.4'
Ge Ge 0.1547 1.8001 'International Tables Vol C Tables 4.2.6.8 and 6.1.1.4'

loop_
_geom_angle_atom_site_label_1
_geom_angle_atom_site_label_2
_geom_angle_atom_site_label_3
_geom_angle
_geom_angle_site_symmetry_1
_geom_angle_site_symmetry_3
_geom_angle_publ_flag
C81 C80 C85 120.0 . . ?
C81 C80 H80 120.0 . . ?
C85 C80 H80 120.0 . . ?
C80 C81 C82 120.0 . . ?
C80 C81 H81 120.0 . . ?
C82 C81 H81 120.0 . . ?
C81 C82 C83 120.0 . . ?
C81 C82 H82 120.0 . . ?
C83 C82 H82 120.0 . . ?
C84 C83 C82 120.0 . . ?
C84 C83 H83 120.0 . . ?
C82 C83 H83 120.0 . . ?
C83 C84 C85 120.0 . . ?
C83 C84 H84 120.0 . . ?
C85 C84 H84 120.0 . . ?
C84 C85 C80 120.0 . . ?
C84 C85 C79 113.6(7) . . ?
C80 C85 C79 126.1(7) . . ?
C28 N5 C24 130.2(3) . . ?
C28 N5 Ge2 91.1(2) . . ?
C24 N5 Ge2 133.1(2) . . ?
N5 C24 C26' 112.6(6) . . ?
N5 C24 C27 112.3(4) . . ?
C26' C24 C27 134.5(6) . . ?
N5 C24 C25 106.2(3) . . ?
C26' C24 C25 62.4(6) . . ?
C27 C24 C25 110.5(4) . . ?
N5 C24 C27' 109.9(6) . . ?
C26' C24 C27' 113.7(6) . . ?
C27 C24 C27' 41.8(5) . . ?
C25 C24 C27' 141.3(6) . . ?
N5 C24 C25' 103.0(5) . . ?
C26' C24 C25' 107.4(6) . . ?
C27 C24 C25' 68.5(6) . . ?
C25 C24 C25' 47.5(5) . . ?
C27' C24 C25' 109.6(6) . . ?
N5 C24 C26 112.6(3) . . ?
C26' C24 C26 44.1(5) . . ?
C27 C24 C26 109.9(4) . . ?
C25 C24 C26 104.9(4) . . ?
C27' C24 C26 73.5(7) . . ?
C25' C24 C26 140.9(6) . . ?
C24 C25 H25A 109.5 . . ?
C24 C25 H25B 109.5 . . ?
H25A C25 H25B 109.5 . . ?
C24 C25 H25C 109.5 . . ?
H25A C25 H25C 109.5 . . ?
H25B C25 H25C 109.5 . . ?
C24 C26 H26A 109.5 . . ?
C24 C26 H26B 109.5 . . ?
H26A C26 H26B 109.5 . . ?
C24 C26 H26C 109.5 . . ?
H26A C26 H26C 109.5 . . ?
H26B C26 H26C 109.5 . . ?
C24 C27 H27A 109.5 . . ?
C24 C27 H27B 109.5 . . ?
H27A C27 H27B 109.5 . . ?
C24 C27 H27C 109.5 . . ?
H27A C27 H27C 109.5 . . ?
H27B C27 H27C 109.5 . . ?
C24 C25' H25D 109.5 . . ?
C24 C25' H25E 109.5 . . ?
H25D C25' H25E 109.5 . . ?
C24 C25' H25F 109.5 . . ?
H25D C25' H25F 109.5 . . ?
H25E C25' H25F 109.5 . . ?
C24 C26' H26D 109.5 . . ?
C24 C26' H26E 109.5 . . ?
H26D C26' H26E 109.5 . . ?
C24 C26' H26F 109.5 . . ?
H26D C26' H26F 109.5 . . ?
H26E C26' H26F 109.5 . . ?
C24 C27' H27D 109.5 . . ?
C24 C27' H27E 109.5 . . ?
H27D C27' H27E 109.5 . . ?
C24 C27' H27F 109.5 . . ?
H27D C27' H27F 109.5 . . ?
H27E C27' H27F 109.5 . . ?
C28 N6 C35 130.3(3) . . ?
C28 N6 Ge2 92.7(2) . . ?
C35 N6 Ge2 136.3(3) . . ?
C37' C35 N6 106.6(5) . . ?
C37' C35 C36 85.1(8) . . ?
N6 C35 C36 113.9(6) . . ?
C37' C35 C37 31.4(5) . . ?
N6 C35 C37 105.9(4) . . ?
C36 C35 C37 112.9(7) . . ?
C37' C35 C36' 113.9(7) . . ?
N6 C35 C36' 110.4(5) . . ?
C36 C35 C36' 29.9(5) . . ?
C37 C35 C36' 137.2(7) . . ?
C37' C35 C38' 106.9(7) . . ?
N6 C35 C38' 109.7(5) . . ?
C36 C35 C38' 128.9(7) . . ?
C37 C35 C38' 78.0(8) . . ?
C36' C35 C38' 109.3(7) . . ?
C37' C35 C38 128.9(8) . . ?
N6 C35 C38 110.5(5) . . ?
C36 C35 C38 109.4(7) . . ?
C37 C35 C38 103.6(7) . . ?
C36' C35 C38 84.4(8) . . ?
C38' C35 C38 27.1(5) . . ?
C35 C36 H36A 109.5 . . ?
C35 C36 H36B 109.5 . . ?
C35 C36 H36C 109.5 . . ?
C35 C37 H37A 109.5 . . ?
C35 C37 H37B 109.5 . . ?
C35 C37 H37C 109.5 . . ?
C35 C38 H38A 109.5 . . ?
C35 C38 H38B 109.5 . . ?
C35 C38 H38C 109.5 . . ?
C35 C36' H36D 109.5 . . ?
C35 C36' H36E 109.5 . . ?
H36D C36' H36E 109.5 . . ?
C35 C36' H36F 109.5 . . ?
H36D C36' H36F 109.5 . . ?
H36E C36' H36F 109.5 . . ?
C35 C37' H37D 109.5 . . ?
C35 C37' H37E 109.5 . . ?
H37D C37' H37E 109.5 . . ?
C35 C37' H37F 109.5 . . ?
H37D C37' H37F 109.5 . . ?
H37E C37' H37F 109.5 . . ?
C35 C38' H38D 109.5 . . ?
C35 C38' H38E 109.5 . . ?
H38D C38' H38E 109.5 . . ?
C35 C38' H38F 109.5 . . ?
H38D C38' H38F 109.5 . . ?
H38E C38' H38F 109.5 . . ?
C1 N1 C39 130.4(3) . . ?
C1 N1 Ge1 93.0(2) . . ?
C39 N1 Ge1 135.4(3) . . ?
N1 C39 C41' 109.1(6) . . ?
N1 C39 C42 109.0(6) . . ?
C41' C39 C42 93.7(7) . . ?
N1 C39 C40' 112.4(5) . . ?
C41' C39 C40' 119.1(9) . . ?
C42 C39 C40' 111.9(9) . . ?
N1 C39 C42' 116.5(5) . . ?
C41' C39 C42' 109.7(6) . . ?
C42 C39 C42' 23.2(4) . . ?
C40' C39 C42' 89.2(10) . . ?
N1 C39 C41 103.2(6) . . ?
C41' C39 C41 18.5(5) . . ?
C42 C39 C41 112.1(6) . . ?
C40' C39 C41 108.0(8) . . ?
C42' C39 C41 126.5(6) . . ?
N1 C39 C40 106.9(5) . . ?
C41' C39 C40 105.2(8) . . ?
C42 C39 C40 130.8(10) . . ?
C40' C39 C40 20.6(4) . . ?
C42' C39 C40 108.9(9) . . ?
C41 C39 C40 90.8(9) . . ?
C39 C40 H40A 109.5 . . ?
C39 C40 H40B 109.5 . . ?
C39 C40 H40C 109.5 . . ?
C39 C41 H41A 109.5 . . ?
C39 C41 H41B 109.5 . . ?
C39 C41 H41C 109.5 . . ?
C39 C42 H42A 109.5 . . ?
C39 C42 H42B 109.5 . . ?
C39 C42 H42C 109.5 . . ?
C39 C40' H40D 109.5 . . ?
C39 C40' H40E 109.5 . . ?
H40D C40' H40E 109.5 . . ?
C39 C40' H40F 109.5 . . ?
H40D C40' H40F 109.5 . . ?
H40E C40' H40F 109.5 . . ?
C39 C41' H41D 109.5 . . ?
C39 C41' H41E 109.5 . . ?
H41D C41' H41E 109.5 . . ?
C39 C41' H41F 109.5 . . ?
H41D C41' H41F 109.5 . . ?
H41E C41' H41F 109.5 . . ?
C39 C42' H42D 109.5 . . ?
C39 C42' H42E 109.5 . . ?
H42D C42' H42E 109.5 . . ?
C39 C42' H42F 109.5 . . ?
H42D C42' H42F 109.5 . . ?
H42E C42' H42F 109.5 . . ?
C1 N2 C8 129.3(3) . . ?
C1 N2 Ge1 91.7(2) . . ?
C8 N2 Ge1 134.2(2) . . ?
N2 C8 C10 111.1(3) . . ?
N2 C8 C9 112.3(3) . . ?
C10 C8 C9 110.7(3) . . ?
N2 C8 C11 105.3(3) . . ?
C10 C8 C11 107.9(4) . . ?
C9 C8 C11 109.3(4) . . ?
C8 C9 H9A 109.5 . . ?
C8 C9 H9B 109.5 . . ?
H9A C9 H9B 109.5 . . ?
C8 C9 H9C 109.5 . . ?
H9A C9 H9C 109.5 . . ?
H9B C9 H9C 109.5 . . ?
C8 C10 H10A 109.5 . . ?
C8 C10 H10B 109.5 . . ?
H10A C10 H10B 109.5 . . ?
C8 C10 H10C 109.5 . . ?
H10A C10 H10C 109.5 . . ?
H10B C10 H10C 109.5 . . ?
C8 C11 H11A 109.5 . . ?
C8 C11 H11B 109.5 . . ?
H11A C11 H11B 109.5 . . ?
C8 C11 H11C 109.5 . . ?
H11A C11 H11C 109.5 . . ?
H11B C11 H11C 109.5 . . ?
N3 Ge1 N1 104.43(13) . . ?
N3 Ge1 N2 105.13(12) . . ?
N1 Ge1 N2 64.15(12) . . ?
N4 Ge2 N6 103.56(14) . . ?
N4 Ge2 N5 105.62(13) . . ?
N6 Ge2 N5 63.99(13) . . ?
C12 N3 N4 114.5(3) . . ?
C12 N3 Ge1 134.5(2) . . ?
N4 N3 Ge1 110.8(2) . . ?
C18 N4 N3 116.0(3) . . ?
C18 N4 Ge2 132.7(2) . . ?
N3 N4 Ge2 110.9(2) . . ?
N1 C1 N2 108.8(3) . . ?
N1 C1 C2 125.4(3) . . ?
N2 C1 C2 125.8(3) . . ?
C7 C2 C3 119.3(3) . . ?
C7 C2 C1 119.7(3) . . ?
C3 C2 C1 121.0(4) . . ?
C4 C3 C2 120.2(4) . . ?
C4 C3 H3 119.9 . . ?
C2 C3 H3 119.9 . . ?
C5 C4 C3 120.3(4) . . ?
C5 C4 H4 119.8 . . ?
C3 C4 H4 119.8 . . ?
C4 C5 C6 120.1(4) . . ?
C4 C5 H5 119.9 . . ?
C6 C5 H5 119.9 . . ?
C5 C6 C7 119.7(4) . . ?
C5 C6 H6 120.2 . . ?
C7 C6 H6 120.2 . . ?
C2 C7 C6 120.4(4) . . ?
C2 C7 H7 119.8 . . ?
C6 C7 H7 119.8 . . ?
N3 C12 C17 122.6(3) . . ?
N3 C12 C13 119.9(3) . . ?
C17 C12 C13 117.5(3) . . ?
C14 C13 C12 120.7(4) . . ?
C14 C13 H13 119.6 . . ?
C12 C13 H13 119.6 . . ?
C15 C14 C13 121.3(4) . . ?
C15 C14 H14 119.4 . . ?
C13 C14 H14 119.4 . . ?
C14 C15 C16 118.3(4) . . ?
C14 C15 H15 120.8 . . ?
C16 C15 H15 120.8 . . ?
C15 C16 C17 121.7(4) . . ?
C15 C16 H16 119.2 . . ?
C17 C16 H16 119.2 . . ?
C16 C17 C12 120.5(4) . . ?
C16 C17 H17 119.8 . . ?
C12 C17 H17 119.8 . . ?
C19 C18 N4 123.0(3) . . ?
C19 C18 C23 117.6(3) . . ?
N4 C18 C23 119.4(3) . . ?
C20 C19 C18 120.9(3) . . ?
C20 C19 H19 119.6 . . ?
C18 C19 H19 119.6 . . ?
C21 C20 C19 120.8(3) . . ?
C21 C20 H20 119.6 . . ?
C19 C20 H20 119.6 . . ?
C22 C21 C20 118.7(3) . . ?
C22 C21 H21 120.7 . . ?
C20 C21 H21 120.7 . . ?
C23 C22 C21 121.1(3) . . ?
C23 C22 H22 119.4 . . ?
C21 C22 H22 119.4 . . ?
C22 C23 C18 120.9(3) . . ?
C22 C23 H23 119.6 . . ?
C18 C23 H23 119.6 . . ?
N6 C28 N5 108.9(3) . . ?
N6 C28 C29 125.3(3) . . ?
N5 C28 C29 125.8(3) . . ?
C30 C29 C34 119.2(4) . . ?
C30 C29 C28 120.0(3) . . ?
C34 C29 C28 120.8(4) . . ?
C29 C30 C31 120.3(4) . . ?
C29 C30 H30 119.9 . . ?
C31 C30 H30 119.9 . . ?
C32 C31 C30 120.1(4) . . ?
C32 C31 H31 120.0 . . ?
C30 C31 H31 120.0 . . ?
C33 C32 C31 120.2(4) . . ?
C33 C32 H32 119.9 . . ?
C31 C32 H32 119.9 . . ?
C32 C33 C34 120.4(4) . . ?
C32 C33 H33 119.8 . . ?
C34 C33 H33 119.8 . . ?
C29 C34 C33 119.9(4) . . ?
C29 C34 H34 120.1 . . ?
C33 C34 H34 120.1 . . ?
C46 C43 C45 119.2(6) . . ?
C46 C43 C44 122.3(6) . . ?
C45 C43 C44 118.5(5) . . ?
C45 C44 C43 120.8(5) 5_656 . ?
C45 C44 H44 119.6 5_656 . ?
C43 C44 H44 119.6 . . ?
C44 C45 C43 120.7(4) 5_656 . ?
C44 C45 H45 119.6 5_656 . ?
C43 C45 H45 119.6 . . ?
C43 C46 H46A 120.0 . . ?
C43 C46 H46B 120.0 . . ?
H46A C46 H46B 120.0 . . ?

loop_
_geom_bond_atom_site_label_1
_geom_bond_atom_site_label_2
_geom_bond_distance
_geom_bond_site_symmetry_2
_geom_bond_publ_flag
C79 C85 1.525(18) . ?
C79 H79A 0.9800 . ?
C79 H79B 0.9800 . ?
C79 H79C 0.9800 . ?
C80 C81 1.3900 . ?
C80 C85 1.3900 . ?
C80 H80 0.9500 . ?
C81 C82 1.3900 . ?
C81 H81 0.9500 . ?
C82 C83 1.3900 . ?
C82 H82 0.9500 . ?
C83 C84 1.3900 . ?
C83 H83 0.9500 . ?
C84 C85 1.3900 . ?
C84 H84 0.9500 . ?
N5 C28 1.328(5) . ?
N5 C24 1.478(5) . ?
N5 Ge2 2.056(3) . ?
C24 C26' 1.501(8) . ?
C24 C27 1.509(6) . ?
C24 C25 1.538(6) . ?
C24 C27' 1.543(8) . ?
C24 C25' 1.551(8) . ?
C24 C26 1.574(6) . ?
C25 H25A 0.9800 . ?
C25 H25B 0.9800 . ?
C25 H25C 0.9800 . ?
C26 H26A 0.9800 . ?
C26 H26B 0.9800 . ?
C26 H26C 0.9800 . ?
C27 H27A 0.9800 . ?
C27 H27B 0.9800 . ?
C27 H27C 0.9800 . ?
C25' H25D 0.9800 . ?
C25' H25E 0.9800 . ?
C25' H25F 0.9800 . ?
C26' H26D 0.9800 . ?
C26' H26E 0.9800 . ?
C26' H26F 0.9800 . ?
C27' H27D 0.9800 . ?
C27' H27E 0.9800 . ?
C27' H27F 0.9800 . ?
N6 C28 1.326(5) . ?
N6 C35 1.497(6) . ?
N6 Ge2 2.020(3) . ?
C35 C37' 1.493(8) . ?
C35 C36 1.500(8) . ?
C35 C37 1.541(8) . ?
C35 C36' 1.550(8) . ?
C35 C38' 1.556(8) . ?
C35 C38 1.576(8) . ?
C36 H36A 0.9800 . ?
C36 H36B 0.9800 . ?
C36 H36C 0.9800 . ?
C37 H37A 0.9800 . ?
C37 H37B 0.9800 . ?
C37 H37C 0.9800 . ?
C38 H38A 0.9800 . ?
C38 H38B 0.9800 . ?
C38 H38C 0.9800 . ?
C36' H36D 0.9800 . ?
C36' H36E 0.9800 . ?
C36' H36F 0.9800 . ?
C37' H37D 0.9800 . ?
C37' H37E 0.9800 . ?
C37' H37F 0.9800 . ?
C38' H38D 0.9800 . ?
C38' H38E 0.9800 . ?
C38' H38F 0.9800 . ?
N1 C1 1.329(5) . ?
N1 C39 1.476(5) . ?
N1 Ge1 2.023(3) . ?
C39 C41' 1.493(8) . ?
C39 C42 1.508(9) . ?
C39 C40' 1.528(9) . ?
C39 C42' 1.534(8) . ?
C39 C41 1.554(9) . ?
C39 C40 1.559(9) . ?
C40 H40A 0.9800 . ?
C40 H40B 0.9800 . ?
C40 H40C 0.9800 . ?
C41 H41A 0.9800 . ?
C41 H41B 0.9800 . ?
C41 H41C 0.9800 . ?
C42 H42A 0.9800 . ?
C42 H42B 0.9800 . ?
C42 H42C 0.9800 . ?
C40' H40D 0.9800 . ?
C40' H40E 0.9800 . ?
C40' H40F 0.9800 . ?
C41' H41D 0.9800 . ?
C41' H41E 0.9800 . ?
C41' H41F 0.9800 . ?
C42' H42D 0.9800 . ?
C42' H42E 0.9800 . ?
C42' H42F 0.9800 . ?
N2 C1 1.332(5) . ?
N2 C8 1.479(4) . ?
N2 Ge1 2.050(3) . ?
C8 C10 1.523(5) . ?
C8 C9 1.523(6) . ?
C8 C11 1.524(6) . ?
C9 H9A 0.9800 . ?
C9 H9B 0.9800 . ?
C9 H9C 0.9800 . ?
C10 H10A 0.9800 . ?
C10 H10B 0.9800 . ?
C10 H10C 0.9800 . ?
C11 H11A 0.9800 . ?
C11 H11B 0.9800 . ?
C11 H11C 0.9800 . ?
Ge1 N3 1.911(3) . ?
Ge2 N4 1.902(3) . ?
N3 C12 1.401(4) . ?
N3 N4 1.436(4) . ?
N4 C18 1.402(4) . ?
C1 C2 1.497(5) . ?
C2 C7 1.386(6) . ?
C2 C3 1.392(5) . ?
C3 C4 1.383(6) . ?
C3 H3 0.9500 . ?
C4 C5 1.380(6) . ?
C4 H4 0.9500 . ?
C5 C6 1.383(6) . ?
C5 H5 0.9500 . ?
C6 C7 1.393(6) . ?
C6 H6 0.9500 . ?
C7 H7 0.9500 . ?
C12 C17 1.401(5) . ?
C12 C13 1.411(5) . ?
C13 C14 1.385(5) . ?
C13 H13 0.9500 . ?
C14 C15 1.382(6) . ?
C14 H14 0.9500 . ?
C15 C16 1.383(6) . ?
C15 H15 0.9500 . ?
C16 C17 1.387(5) . ?
C16 H16 0.9500 . ?
C17 H17 0.9500 . ?
C18 C19 1.396(5) . ?
C18 C23 1.405(5) . ?
C19 C20 1.388(5) . ?
C19 H19 0.9500 . ?
C20 C21 1.386(5) . ?
C20 H20 0.9500 . ?
C21 C22 1.381(5) . ?
C21 H21 0.9500 . ?
C22 C23 1.380(5) . ?
C22 H22 0.9500 . ?
C23 H23 0.9500 . ?
C28 C29 1.491(5) . ?
C29 C30 1.379(6) . ?
C29 C34 1.389(6) . ?
C30 C31 1.388(6) . ?
C30 H30 0.9500 . ?
C31 C32 1.373(7) . ?
C31 H31 0.9500 . ?
C32 C33 1.363(7) . ?
C32 H32 0.9500 . ?
C33 C34 1.390(6) . ?
C33 H33 0.9500 . ?
C34 H34 0.9500 . ?
C43 C46 1.359(10) . ?
C43 C45 1.385(7) . ?
C43 C44 1.397(6) . ?
C44 C45 1.368(7) 5_656 ?
C44 H44 0.9500 . ?
C45 C44 1.368(7) 5_656 ?
C45 H45 0.9500 . ?
C46 H46A 0.9500 . ?
C46 H46B 0.9500 . ?

loop_
_geom_torsion_atom_site_label_1
_geom_torsion_atom_site_label_2
_geom_torsion_atom_site_label_3
_geom_torsion_atom_site_label_4
_geom_torsion
_geom_torsion_site_symmetry_1
_geom_torsion_site_symmetry_2
_geom_torsion_site_symmetry_3
_geom_torsion_site_symmetry_4
_geom_torsion_publ_flag
C85 C80 C81 C82 0.0 . . . . ?
C80 C81 C82 C83 0.0 . . . . ?
C81 C82 C83 C84 0.0 . . . . ?
C82 C83 C84 C85 0.0 . . . . ?
C83 C84 C85 C80 0.0 . . . . ?
C83 C84 C85 C79 174.4(10) . . . . ?
C81 C80 C85 C84 0.0 . . . . ?
C81 C80 C85 C79 -173.6(11) . . . . ?
C28 N5 C24 C26' 98.3(8) . . . . ?
Ge2 N5 C24 C26' -116.0(7) . . . . ?
C28 N5 C24 C27 -74.4(5) . . . . ?
Ge2 N5 C24 C27 71.3(5) . . . . ?
C28 N5 C24 C25 164.6(4) . . . . ?
Ge2 N5 C24 C25 -49.7(5) . . . . ?
C28 N5 C24 C27' -29.5(8) . . . . ?
Ge2 N5 C24 C27' 116.2(7) . . . . ?
C28 N5 C24 C25' -146.3(7) . . . . ?
Ge2 N5 C24 C25' -0.5(7) . . . . ?
C28 N5 C24 C26 50.4(6) . . . . ?
Ge2 N5 C24 C26 -163.9(3) . . . . ?
C28 N6 C35 C37' 168.2(8) . . . . ?
Ge2 N6 C35 C37' -0.1(9) . . . . ?
C28 N6 C35 C36 76.2(9) . . . . ?
Ge2 N6 C35 C36 -92.2(7) . . . . ?
C28 N6 C35 C37 -159.1(7) . . . . ?
Ge2 N6 C35 C37 32.6(9) . . . . ?
C28 N6 C35 C36' 44.0(9) . . . . ?
Ge2 N6 C35 C36' -124.3(7) . . . . ?
C28 N6 C35 C38' -76.4(8) . . . . ?
Ge2 N6 C35 C38' 115.2(7) . . . . ?
C28 N6 C35 C38 -47.5(8) . . . . ?
Ge2 N6 C35 C38 144.1(7) . . . . ?
C1 N1 C39 C41' 175.5(7) . . . . ?
Ge1 N1 C39 C41' 11.8(8) . . . . ?
C1 N1 C39 C42 74.5(8) . . . . ?
Ge1 N1 C39 C42 -89.2(7) . . . . ?
C1 N1 C39 C40' -50.2(8) . . . . ?
Ge1 N1 C39 C40' 146.1(6) . . . . ?
C1 N1 C39 C42' 50.7(9) . . . . ?
Ge1 N1 C39 C42' -113.0(7) . . . . ?
C1 N1 C39 C41 -166.2(7) . . . . ?
Ge1 N1 C39 C41 30.1(8) . . . . ?
C1 N1 C39 C40 -71.3(7) . . . . ?
Ge1 N1 C39 C40 125.0(6) . . . . ?
C1 N2 C8 C10 66.2(5) . . . . ?
Ge1 N2 C8 C10 -145.5(3) . . . . ?
C1 N2 C8 C9 -58.3(5) . . . . ?
Ge1 N2 C8 C9 89.9(4) . . . . ?
C1 N2 C8 C11 -177.2(4) . . . . ?
Ge1 N2 C8 C11 -28.9(5) . . . . ?
C1 N1 Ge1 N3 109.7(2) . . . . ?
C39 N1 Ge1 N3 -82.6(4) . . . . ?
C1 N1 Ge1 N2 9.6(2) . . . . ?
C39 N1 Ge1 N2 177.3(4) . . . . ?
C1 N2 Ge1 N3 -108.5(2) . . . . ?
C8 N2 Ge1 N3 95.5(3) . . . . ?
C1 N2 Ge1 N1 -9.6(2) . . . . ?
C8 N2 Ge1 N1 -165.6(4) . . . . ?
C28 N6 Ge2 N4 112.2(2) . . . . ?
C35 N6 Ge2 N4 -76.7(5) . . . . ?
C28 N6 Ge2 N5 11.2(2) . . . . ?
C35 N6 Ge2 N5 -177.6(5) . . . . ?
C28 N5 Ge2 N4 -108.9(2) . . . . ?
C24 N5 Ge2 N4 96.6(4) . . . . ?
C28 N5 Ge2 N6 -11.2(2) . . . . ?
C24 N5 Ge2 N6 -165.7(4) . . . . ?
N1 Ge1 N3 C12 -33.4(3) . . . . ?
N2 Ge1 N3 C12 33.3(3) . . . . ?
N1 Ge1 N3 N4 140.8(2) . . . . ?
N2 Ge1 N3 N4 -152.5(2) . . . . ?
C12 N3 N4 C18 -84.2(4) . . . . ?
Ge1 N3 N4 C18 100.3(3) . . . . ?
C12 N3 N4 Ge2 102.4(3) . . . . ?
Ge1 N3 N4 Ge2 -73.1(2) . . . . ?
N6 Ge2 N4 C18 -29.0(3) . . . . ?
N5 Ge2 N4 C18 37.4(3) . . . . ?
N6 Ge2 N4 N3 143.0(2) . . . . ?
N5 Ge2 N4 N3 -150.6(2) . . . . ?
C39 N1 C1 N2 177.2(4) . . . . ?
Ge1 N1 C1 N2 -14.1(3) . . . . ?
C39 N1 C1 C2 -1.6(7) . . . . ?
Ge1 N1 C1 C2 167.1(3) . . . . ?
C8 N2 C1 N1 171.8(3) . . . . ?
Ge1 N2 C1 N1 13.9(3) . . . . ?
C8 N2 C1 C2 -9.5(6) . . . . ?
Ge1 N2 C1 C2 -167.3(4) . . . . ?
N1 C1 C2 C7 95.5(5) . . . . ?
N2 C1 C2 C7 -83.0(5) . . . . ?
N1 C1 C2 C3 -83.8(5) . . . . ?
N2 C1 C2 C3 97.7(5) . . . . ?
C7 C2 C3 C4 -0.6(6) . . . . ?
C1 C2 C3 C4 178.7(4) . . . . ?
C2 C3 C4 C5 0.0(7) . . . . ?
C3 C4 C5 C6 0.8(7) . . . . ?
C4 C5 C6 C7 -1.0(6) . . . . ?
C3 C2 C7 C6 0.4(6) . . . . ?
C1 C2 C7 C6 -178.9(4) . . . . ?
C5 C6 C7 C2 0.3(6) . . . . ?
N4 N3 C12 C17 2.3(5) . . . . ?
Ge1 N3 C12 C17 176.3(3) . . . . ?
N4 N3 C12 C13 -179.0(3) . . . . ?
Ge1 N3 C12 C13 -5.0(5) . . . . ?
N3 C12 C13 C14 179.8(3) . . . . ?
C17 C12 C13 C14 -1.4(5) . . . . ?
C12 C13 C14 C15 0.7(6) . . . . ?
C13 C14 C15 C16 0.2(6) . . . . ?
C14 C15 C16 C17 -0.5(6) . . . . ?
C15 C16 C17 C12 -0.2(6) . . . . ?
N3 C12 C17 C16 179.9(3) . . . . ?
C13 C12 C17 C16 1.1(5) . . . . ?
N3 N4 C18 C19 -6.4(5) . . . . ?
Ge2 N4 C18 C19 165.3(3) . . . . ?
N3 N4 C18 C23 171.9(3) . . . . ?
Ge2 N4 C18 C23 -16.5(5) . . . . ?
N4 C18 C19 C20 -178.9(3) . . . . ?
C23 C18 C19 C20 2.9(5) . . . . ?
C18 C19 C20 C21 -1.2(6) . . . . ?
C19 C20 C21 C22 -0.8(6) . . . . ?
C20 C21 C22 C23 0.9(6) . . . . ?
C21 C22 C23 C18 0.9(6) . . . . ?
C19 C18 C23 C22 -2.7(5) . . . . ?
N4 C18 C23 C22 178.9(3) . . . . ?
C35 N6 C28 N5 171.4(4) . . . . ?
Ge2 N6 C28 N5 -16.6(3) . . . . ?
C35 N6 C28 C29 -6.3(7) . . . . ?
Ge2 N6 C28 C29 165.6(3) . . . . ?
C24 N5 C28 N6 172.1(4) . . . . ?
Ge2 N5 C28 N6 16.3(3) . . . . ?
C24 N5 C28 C29 -10.3(7) . . . . ?
Ge2 N5 C28 C29 -166.0(3) . . . . ?
N6 C28 C29 C30 93.7(5) . . . . ?
N5 C28 C29 C30 -83.6(5) . . . . ?
N6 C28 C29 C34 -85.8(5) . . . . ?
N5 C28 C29 C34 96.8(5) . . . . ?
C34 C29 C30 C31 1.0(7) . . . . ?
C28 C29 C30 C31 -178.5(4) . . . . ?
C29 C30 C31 C32 0.2(7) . . . . ?
C30 C31 C32 C33 -1.0(8) . . . . ?
C31 C32 C33 C34 0.5(8) . . . . ?
C30 C29 C34 C33 -1.6(7) . . . . ?
C28 C29 C34 C33 178.0(4) . . . . ?
C32 C33 C34 C29 0.8(8) . . . . ?
C46 C43 C44 C45 179.4(6) . . . 5_656 ?
C45 C43 C44 C45 0.3(7) . . . 5_656 ?
C46 C43 C45 C44 -179.5(5) . . . 5_656 ?
C44 C43 C45 C44 -0.3(7) . . . 5_656 ?
